data_4101695
loop_
_publ_author_name
'Bera, Tarun K.'
'Jang, Joon I.'
'Ketterson, John B.'
'Kanatzidis, Mercouri G.'

_publ_section_title
;
 Strong second harmonic generation from the tantalum thioarsenates
 A3Ta2AsS11 (A = K and Rb).
;
_journal_issue 1
_journal_name_full 'Journal of the American Chemical Society'
_journal_page_first 75
_journal_page_last 77
_journal_paper_doi 10.1021/ja807928d
_journal_volume 131
_journal_year 2009
_chemical_formula_sum 'As Cs3 S11 Ta2'
_chemical_formula_weight 1188.21
_chemical_name_systematic
; 
 ? 
;
_space_group_IT_number 14
_symmetry_cell_setting monoclinic
_symmetry_space_group_name_Hall '-P 2yn'
_symmetry_space_group_name_H-M 'P 1 21/n 1'
_atom_sites_solution_primary direct
_atom_sites_solution_secondary difmap
_audit_creation_method SHELXL-97
_cell_angle_alpha 90.00
_cell_angle_beta 98.876(6)
_cell_angle_gamma 90.00
_cell_formula_units_Z 4
_cell_length_a 9.5967(7)
_cell_length_b 13.5926(7)
_cell_length_c 14.7160(10)
_cell_measurement_reflns_used 14682
_cell_measurement_temperature 100
_cell_measurement_theta_max 29.04
_cell_measurement_theta_min 2.05
_cell_volume 1896.6(2)
_computing_cell_refinement X-area
_computing_data_collection X-area
_computing_data_reduction X-area
_computing_molecular_graphics Diamond
_computing_structure_refinement 'SHELXL-97 (Sheldrick, 1997)'
_computing_structure_solution 'SHELXS-97 (Sheldrick, 1990)'
_diffrn_ambient_temperature 100
_diffrn_measured_fraction_theta_full 0.989
_diffrn_measured_fraction_theta_max 0.989
_diffrn_measurement_device_type IPDS2
_diffrn_measurement_method 'profile data from \w scan'
_diffrn_radiation_monochromator graphite
_diffrn_radiation_source 'fine-focus sealed tube'
_diffrn_radiation_type MoK\a
_diffrn_radiation_wavelength 0.71073
_diffrn_reflns_av_R_equivalents 0.0496
_diffrn_reflns_av_sigmaI/netI 0.0437
_diffrn_reflns_limit_h_max 13
_diffrn_reflns_limit_h_min -13
_diffrn_reflns_limit_k_max 18
_diffrn_reflns_limit_k_min -16
_diffrn_reflns_limit_l_max 19
_diffrn_reflns_limit_l_min -20
_diffrn_reflns_number 14682
_diffrn_reflns_theta_full 29.14
_diffrn_reflns_theta_max 29.14
_diffrn_reflns_theta_min 2.05
_exptl_absorpt_coefficient_mu 20.122
_exptl_absorpt_correction_T_max 0.4742
_exptl_absorpt_correction_T_min 0.1759
_exptl_absorpt_correction_type numerical
_exptl_absorpt_process_details XRED32
_exptl_crystal_colour orange
_exptl_crystal_density_diffrn 4.161
_exptl_crystal_density_meas 4.160
_exptl_crystal_density_method 'not measured'
_exptl_crystal_description needle
_exptl_crystal_F_000 2080
_exptl_crystal_size_max 0.15
_exptl_crystal_size_mid 0.10
_exptl_crystal_size_min 0.03
_refine_diff_density_max 1.652
_refine_diff_density_min -1.685
_refine_diff_density_rms 0.359
_refine_ls_extinction_coef 0.00020(3)
_refine_ls_extinction_expression Fc^*^=kFc[1+0.001xFc^2^\l^3^/sin(2\q)]^-1/4^
_refine_ls_extinction_method SHELXL
_refine_ls_goodness_of_fit_ref 1.168
_refine_ls_matrix_type full
_refine_ls_number_parameters 155
_refine_ls_number_reflns 5058
_refine_ls_number_restraints 0
_refine_ls_restrained_S_all 1.168
_refine_ls_R_factor_all 0.0559
_refine_ls_R_factor_gt 0.0419
_refine_ls_shift/su_max 0.001
_refine_ls_shift/su_mean 0.000
_refine_ls_structure_factor_coef Fsqd
_refine_ls_weighting_details 'calc w=1/[\s^2^(Fo^2^)+(0.0160P)^2^+22.9077P] where P=(Fo^2^+2Fc^2^)/3'
_refine_ls_weighting_scheme calc
_refine_ls_wR_factor_gt 0.0630
_refine_ls_wR_factor_ref 0.0659
_reflns_number_gt 4296
_reflns_number_total 5058
_reflns_threshold_expression >2sigma(I)
_cod_data_source_file ja807928d_si_001.cif
_cod_data_source_block Cs3Ta2AsS11
_cod_original_sg_symbol_H-M P2(1)/n
_cod_database_code 4101695

loop_
_symmetry_equiv_pos_as_xyz
'x, y, z'
'-x+1/2, y+1/2, -z+1/2'
'-x, -y, -z'
'x-1/2, -y-1/2, z-1/2'

loop_
_atom_site_label
_atom_site_type_symbol
_atom_site_fract_x
_atom_site_fract_y
_atom_site_fract_z
_atom_site_U_iso_or_equiv
_atom_site_adp_type
_atom_site_occupancy
_atom_site_symmetry_multiplicity
_atom_site_calc_flag
_atom_site_refinement_flags
_atom_site_disorder_assembly
_atom_site_disorder_group
Cs1 Cs 0.87124(5) 0.45705(4) 0.81166(3) 0.00964(10) Uani 1 1 d . . .
Cs2 Cs 0.27547(5) 0.92272(4) 0.96028(3) 0.00923(10) Uani 1 1 d . . .
Cs3 Cs 0.63180(5) 0.40199(4) 0.18292(3) 0.01127(11) Uani 1 1 d . . .
Ta1 Ta 0.86963(3) 0.79552(2) 0.92252(2) 0.00462(7) Uani 1 1 d . . .
Ta2 Ta 0.69094(3) 0.69561(2) 0.09657(2) 0.00454(7) Uani 1 1 d . . .
As As 0.42412(8) 0.80056(7) 0.19280(5) 0.00709(15) Uani 1 1 d . . .
S1 S 0.0386(2) 0.71052(16) 0.83722(13) 0.0082(4) Uani 1 1 d . . .
S2 S 0.9038(2) 0.94765(16) 0.87623(13) 0.0087(4) Uani 1 1 d . . .
S3 S 0.0651(2) 0.76366(16) 0.04969(13) 0.0076(4) Uani 1 1 d . . .
S4 S 0.8879(2) 0.82629(15) 0.09064(12) 0.0065(4) Uani 1 1 d . . .
S5 S 0.6777(2) 0.72771(16) 0.81068(13) 0.0079(4) Uani 1 1 d . . .
S6 S 0.6127(2) 0.79660(16) 0.92461(12) 0.0072(3) Uani 1 1 d . . .
S7 S 0.8476(2) 0.61136(15) 0.00459(12) 0.0057(3) Uani 1 1 d . . .
S8 S 0.6462(2) 0.55368(15) 0.99523(13) 0.0073(4) Uani 1 1 d . . .
S9 S 0.6018(2) 0.86588(15) 0.12719(13) 0.0072(4) Uani 1 1 d . . .
S10 S 0.7915(2) 0.64119(16) 0.23225(13) 0.0083(4) Uani 1 1 d . . .
S11 S 0.4411(2) 0.66000(16) 0.11732(14) 0.0092(4) Uani 1 1 d . . .

loop_
_atom_site_aniso_label
_atom_site_aniso_U_11
_atom_site_aniso_U_22
_atom_site_aniso_U_33
_atom_site_aniso_U_23
_atom_site_aniso_U_13
_atom_site_aniso_U_12
Cs1 0.0111(2) 0.0085(2) 0.0090(2) -0.00049(18) 0.00043(16) -0.00101(19)
Cs2 0.0091(2) 0.0093(2) 0.0099(2) 0.00189(18) 0.00353(17) -0.00180(18)
Cs3 0.0097(2) 0.0127(3) 0.0104(2) 0.00582(19) -0.00161(17) -0.00383(19)
Ta1 0.00532(14) 0.00485(15) 0.00413(13) 0.00031(11) 0.00208(10) -0.00052(12)
Ta2 0.00606(14) 0.00432(15) 0.00368(13) -0.00003(11) 0.00216(10) -0.00062(12)
As 0.0077(4) 0.0080(4) 0.0063(3) -0.0011(3) 0.0034(3) 0.0000(3)
S1 0.0087(8) 0.0096(10) 0.0070(8) 0.0013(7) 0.0038(6) 0.0020(8)
S2 0.0093(9) 0.0067(9) 0.0104(9) 0.0013(7) 0.0022(7) -0.0013(7)
S3 0.0068(8) 0.0089(9) 0.0076(8) 0.0019(7) 0.0025(6) 0.0005(7)
S4 0.0087(8) 0.0064(9) 0.0047(8) -0.0007(7) 0.0025(6) -0.0014(7)
S5 0.0091(9) 0.0083(9) 0.0065(8) -0.0003(7) 0.0020(7) -0.0009(7)
S6 0.0068(8) 0.0082(9) 0.0068(8) -0.0007(7) 0.0022(6) 0.0003(7)
S7 0.0051(8) 0.0061(9) 0.0061(8) -0.0004(7) 0.0015(6) 0.0000(7)
S8 0.0088(9) 0.0064(9) 0.0074(8) -0.0017(7) 0.0034(6) -0.0030(7)
S9 0.0083(9) 0.0059(9) 0.0081(8) 0.0005(7) 0.0035(7) 0.0004(7)
S10 0.0097(9) 0.0092(10) 0.0062(8) 0.0013(7) 0.0020(7) -0.0003(7)
S11 0.0092(9) 0.0086(10) 0.0106(9) -0.0031(7) 0.0048(7) -0.0031(7)

loop_
_atom_type_symbol
_atom_type_description
_atom_type_scat_dispersion_real
_atom_type_scat_dispersion_imag
_atom_type_scat_source
S S 0.1246 0.1234 'International Tables Vol C Tables 4.2.6.8 and 6.1.1.4'
As As 0.0499 2.0058 'International Tables Vol C Tables 4.2.6.8 and 6.1.1.4'
Cs Cs -0.3680 2.1192 'International Tables Vol C Tables 4.2.6.8 and 6.1.1.4'
Ta Ta -0.7052 6.5227 'International Tables Vol C Tables 4.2.6.8 and 6.1.1.4'

loop_
_geom_angle_atom_site_label_1
_geom_angle_atom_site_label_2
_geom_angle_atom_site_label_3
_geom_angle
_geom_angle_site_symmetry_1
_geom_angle_site_symmetry_3
_geom_angle_publ_flag
S2 Cs1 S7 121.00(5) 2_646 1_556 ?
S2 Cs1 S5 63.29(5) 2_646 2_646 ?
S7 Cs1 S5 152.83(5) 1_556 2_646 ?
S2 Cs1 S3 116.93(5) 2_646 3_666 ?
S7 Cs1 S3 93.70(5) 1_556 3_666 ?
S5 Cs1 S3 64.02(4) 2_646 3_666 ?
S2 Cs1 S7 163.03(5) 2_646 3_766 ?
S7 Cs1 S7 71.89(5) 1_556 3_766 ?
S5 Cs1 S7 100.11(5) 2_646 3_766 ?
S3 Cs1 S7 47.81(5) 3_666 3_766 ?
S2 Cs1 S10 115.20(5) 2_646 3_766 ?
S7 Cs1 S10 121.56(5) 1_556 3_766 ?
S5 Cs1 S10 69.21(5) 2_646 3_766 ?
S3 Cs1 S10 73.74(5) 3_666 3_766 ?
S7 Cs1 S10 57.40(4) 3_766 3_766 ?
S2 Cs1 S11 70.29(5) 2_646 3_666 ?
S7 Cs1 S11 82.73(5) 1_556 3_666 ?
S5 Cs1 S11 73.64(5) 2_646 3_666 ?
S3 Cs1 S11 63.70(5) 3_666 3_666 ?
S7 Cs1 S11 102.81(5) 3_766 3_666 ?
S10 Cs1 S11 132.43(5) 3_766 3_666 ?
S2 Cs1 S1 111.44(5) 2_646 1_655 ?
S7 Cs1 S1 57.66(4) 1_556 1_655 ?
S5 Cs1 S1 149.05(4) 2_646 1_655 ?
S3 Cs1 S1 131.55(5) 3_666 1_655 ?
S7 Cs1 S1 84.51(4) 3_766 1_655 ?
S10 Cs1 S1 88.65(5) 3_766 1_655 ?
S11 Cs1 S1 135.58(5) 3_666 1_655 ?
S2 Cs1 As 78.87(4) 2_646 4_676 ?
S7 Cs1 As 83.45(4) 1_556 4_676 ?
S5 Cs1 As 122.53(4) 2_646 4_676 ?
S3 Cs1 As 162.39(4) 3_666 4_676 ?
S7 Cs1 As 115.32(4) 3_766 4_676 ?
S10 Cs1 As 92.91(4) 3_766 4_676 ?
S11 Cs1 As 132.61(4) 3_666 4_676 ?
S1 Cs1 As 34.33(3) 1_655 4_676 ?
S2 Cs1 S8 97.30(5) 2_646 . ?
S7 Cs1 S8 31.56(4) 1_556 . ?
S5 Cs1 S8 126.16(5) 2_646 . ?
S3 Cs1 S8 87.28(4) 3_666 . ?
S7 Cs1 S8 89.87(4) 3_766 . ?
S10 Cs1 S8 147.06(4) 3_766 . ?
S11 Cs1 S8 52.60(4) 3_666 . ?
S1 Cs1 S8 84.13(4) 1_655 . ?
As Cs1 S8 98.80(3) 4_676 . ?
S2 Cs1 S5 75.32(4) 2_646 . ?
S7 Cs1 S5 52.66(4) 1_556 . ?
S5 Cs1 S5 138.473(16) 2_646 . ?
S3 Cs1 S5 141.02(4) 3_666 . ?
S7 Cs1 S5 120.90(4) 3_766 . ?
S10 Cs1 S5 137.53(4) 3_766 . ?
S11 Cs1 S5 90.03(5) 3_666 . ?
S1 Cs1 S5 51.20(4) 1_655 . ?
As Cs1 S5 46.88(3) 4_676 . ?
S8 Cs1 S5 53.81(4) . . ?
S2 Cs1 S6 55.92(4) 2_646 2_646 ?
S7 Cs1 S6 175.55(5) 1_556 2_646 ?
S5 Cs1 S6 30.54(4) 2_646 2_646 ?
S3 Cs1 S6 90.68(4) 3_666 2_646 ?
S7 Cs1 S6 111.82(4) 3_766 2_646 ?
S10 Cs1 S6 60.54(4) 3_766 2_646 ?
S11 Cs1 S6 98.54(4) 3_666 2_646 ?
S1 Cs1 S6 119.53(4) 1_655 2_646 ?
As Cs1 S6 92.60(3) 4_676 2_646 ?
S8 Cs1 S6 148.25(4) . 2_646 ?
S5 Cs1 S6 122.98(4) . 2_646 ?
S3 Cs2 S9 161.30(5) 1_556 3_676 ?
S3 Cs2 S10 109.53(5) 1_556 4_576 ?
S9 Cs2 S10 77.25(5) 3_676 4_576 ?
S3 Cs2 S2 64.71(5) 1_556 1_455 ?
S9 Cs2 S2 99.86(5) 3_676 1_455 ?
S10 Cs2 S2 83.22(5) 4_576 1_455 ?
S3 Cs2 S2 71.19(5) 1_556 3_677 ?
S9 Cs2 S2 93.87(5) 3_676 3_677 ?
S10 Cs2 S2 148.74(5) 4_576 3_677 ?
S2 Cs2 S2 68.67(5) 1_455 3_677 ?
S3 Cs2 S9 95.88(5) 1_556 1_556 ?
S9 Cs2 S9 96.78(4) 3_676 1_556 ?
S10 Cs2 S9 114.95(5) 4_576 1_556 ?
S2 Cs2 S9 157.79(5) 1_455 1_556 ?
S2 Cs2 S9 95.70(4) 3_677 1_556 ?
S3 Cs2 S6 110.02(5) 1_556 . ?
S9 Cs2 S6 88.68(5) 3_676 . ?
S10 Cs2 S6 65.60(5) 4_576 . ?
S2 Cs2 S6 145.07(5) 1_455 . ?
S2 Cs2 S6 145.01(5) 3_677 . ?
S9 Cs2 S6 49.41(4) 1_556 . ?
S3 Cs2 S4 113.72(5) 1_556 3_676 ?
S9 Cs2 S4 47.60(5) 3_676 3_676 ?
S10 Cs2 S4 96.46(5) 4_576 3_676 ?
S2 Cs2 S4 59.29(5) 1_455 3_676 ?
S2 Cs2 S4 57.86(4) 3_677 3_676 ?
S9 Cs2 S4 126.48(5) 1_556 3_676 ?
S6 Cs2 S4 136.16(5) . 3_676 ?
S3 Cs2 As 62.61(4) 1_556 1_556 ?
S9 Cs2 As 126.14(4) 3_676 1_556 ?
S10 Cs2 As 132.65(4) 4_576 1_556 ?
S2 Cs2 As 123.60(4) 1_455 1_556 ?
S2 Cs2 As 76.68(4) 3_677 1_556 ?
S9 Cs2 As 34.55(3) 1_556 1_556 ?
S6 Cs2 As 73.80(3) . 1_556 ?
S4 Cs2 As 130.32(3) 3_676 1_556 ?
S3 Cs2 S1 50.94(4) 1_556 . ?
S9 Cs2 S1 130.42(5) 3_676 . ?
S10 Cs2 S1 58.92(4) 4_576 . ?
S2 Cs2 S1 55.99(5) 1_455 . ?
S2 Cs2 S1 111.24(5) 3_677 . ?
S9 Cs2 S1 120.99(5) 1_556 . ?
S6 Cs2 S1 92.86(4) . . ?
S4 Cs2 S1 112.19(4) 3_676 . ?
As Cs2 S1 101.55(3) 1_556 . ?
S3 Cs2 Ta1 35.91(3) 1_556 1_455 ?
S9 Cs2 Ta1 131.09(4) 3_676 1_455 ?
S10 Cs2 Ta1 87.04(4) 4_576 1_455 ?
S2 Cs2 Ta1 31.70(3) 1_455 1_455 ?
S2 Cs2 Ta1 76.33(3) 3_677 1_455 ?
S9 Cs2 Ta1 131.49(3) 1_556 1_455 ?
S6 Cs2 Ta1 126.17(4) . 1_455 ?
S4 Cs2 Ta1 89.86(3) 3_676 1_455 ?
As Cs2 Ta1 98.476(18) 1_556 1_455 ?
S1 Cs2 Ta1 35.25(3) . 1_455 ?
S3 Cs2 Ta1 99.03(4) 1_556 3_677 ?
S9 Cs2 Ta1 64.92(3) 3_676 3_677 ?
S10 Cs2 Ta1 129.86(4) 4_576 3_677 ?
S2 Cs2 Ta1 72.77(4) 1_455 3_677 ?
S2 Cs2 Ta1 29.13(3) 3_677 3_677 ?
S9 Cs2 Ta1 101.57(3) 1_556 3_677 ?
S6 Cs2 Ta1 139.65(3) . 3_677 ?
S4 Cs2 Ta1 33.51(3) 3_676 3_677 ?
As Cs2 Ta1 96.870(17) 1_556 3_677 ?
S1 Cs2 Ta1 127.44(3) . 3_677 ?
Ta1 Cs2 Ta1 93.737(12) 1_455 3_677 ?
S8 Cs3 S5 117.61(5) 1_554 3_666 ?
S8 Cs3 S8 54.47(6) 1_554 3_666 ?
S5 Cs3 S8 63.24(5) 3_666 3_666 ?
S8 Cs3 S9 127.05(5) 1_554 2_645 ?
S5 Cs3 S9 115.34(5) 3_666 2_645 ?
S8 Cs3 S9 176.00(5) 3_666 2_645 ?
S8 Cs3 S4 160.49(5) 1_554 2_645 ?
S5 Cs3 S4 69.78(5) 3_666 2_645 ?
S8 Cs3 S4 127.93(5) 3_666 2_645 ?
S9 Cs3 S4 49.16(5) 2_645 2_645 ?
S8 Cs3 S1 92.52(5) 1_554 3_666 ?
S5 Cs3 S1 123.96(5) 3_666 3_666 ?
S8 Cs3 S1 126.59(5) 3_666 3_666 ?
S9 Cs3 S1 57.40(4) 2_645 3_666 ?
S4 Cs3 S1 97.54(5) 2_645 3_666 ?
S8 Cs3 S10 63.76(5) 1_554 . ?
S5 Cs3 S10 142.10(5) 3_666 . ?
S8 Cs3 S10 104.26(5) 3_666 . ?
S9 Cs3 S10 74.50(5) 2_645 . ?
S4 Cs3 S10 98.96(5) 2_645 . ?
S1 Cs3 S10 92.76(5) 3_666 . ?
S8 Cs3 S6 100.98(5) 1_554 3_666 ?
S5 Cs3 S6 33.42(4) 3_666 3_666 ?
S8 Cs3 S6 56.86(5) 3_666 3_666 ?
S9 Cs3 S6 124.30(5) 2_645 3_666 ?
S4 Cs3 S6 93.86(5) 2_645 3_666 ?
S1 Cs3 S6 99.27(5) 3_666 3_666 ?
S10 Cs3 S6 161.12(5) . 3_666 ?
S8 Cs3 S10 142.07(5) 1_554 2_645 ?
S5 Cs3 S10 68.86(5) 3_666 2_645 ?
S8 Cs3 S10 119.69(5) 3_666 2_645 ?
S9 Cs3 S10 61.83(5) 2_645 2_645 ?
S4 Cs3 S10 56.72(4) 2_645 2_645 ?
S1 Cs3 S10 59.81(5) 3_666 2_645 ?
S10 Cs3 S10 135.964(15) . 2_645 ?
S6 Cs3 S10 62.90(4) 3_666 2_645 ?
S8 Cs3 S11 50.20(5) 1_554 . ?
S5 Cs3 S11 95.18(5) 3_666 . ?
S8 Cs3 S11 53.14(5) 3_666 . ?
S9 Cs3 S11 124.24(5) 2_645 . ?
S4 Cs3 S11 113.26(4) 2_645 . ?
S1 Cs3 S11 137.19(5) 3_666 . ?
S10 Cs3 S11 54.93(4) . . ?
S6 Cs3 S11 107.15(4) 3_666 . ?
S10 Cs3 S11 162.98(4) 2_645 . ?
S8 Cs3 Ta2 34.94(3) 1_554 . ?
S5 Cs3 Ta2 129.75(4) 3_666 . ?
S8 Cs3 Ta2 74.66(4) 3_666 . ?
S9 Cs3 Ta2 104.72(4) 2_645 . ?
S4 Cs3 Ta2 125.89(4) 2_645 . ?
S1 Cs3 Ta2 102.51(4) 3_666 . ?
S10 Cs3 Ta2 31.26(3) . . ?
S6 Cs3 Ta2 130.62(3) 3_666 . ?
S10 Cs3 Ta2 161.35(3) 2_645 . ?
S11 Cs3 Ta2 35.23(3) . . ?
S8 Cs3 Ta2 154.57(4) 1_554 2_645 ?
S5 Cs3 Ta2 83.79(3) 3_666 2_645 ?
S8 Cs3 Ta2 145.33(4) 3_666 2_645 ?
S9 Cs3 Ta2 34.85(3) 2_645 2_645 ?
S4 Cs3 Ta2 36.05(3) 2_645 2_645 ?
S1 Cs3 Ta2 62.85(3) 3_666 2_645 ?
S10 Cs3 Ta2 108.62(3) . 2_645 ?
S6 Cs3 Ta2 89.88(3) 3_666 2_645 ?
S10 Cs3 Ta2 29.90(3) 2_645 2_645 ?
S11 Cs3 Ta2 147.30(3) . 2_645 ?
Ta2 Cs3 Ta2 139.458(13) . 2_645 ?
S2 Ta1 S5 105.99(7) . . ?
S2 Ta1 S6 101.14(7) . . ?
S5 Ta1 S6 50.44(6) . . ?
S2 Ta1 S3 105.36(7) . 1_656 ?
S5 Ta1 S3 147.65(7) . 1_656 ?
S6 Ta1 S3 129.28(6) . 1_656 ?
S2 Ta1 S1 98.03(7) . 1_655 ?
S5 Ta1 S1 88.12(7) . 1_655 ?
S6 Ta1 S1 137.71(7) . 1_655 ?
S3 Ta1 S1 79.80(6) 1_656 1_655 ?
S2 Ta1 S4 99.07(7) . 1_556 ?
S5 Ta1 S4 131.36(7) . 1_556 ?
S6 Ta1 S4 84.49(6) . 1_556 ?
S3 Ta1 S4 49.36(6) 1_656 1_556 ?
S1 Ta1 S4 129.00(7) 1_655 1_556 ?
S2 Ta1 S7 172.03(7) . 1_556 ?
S5 Ta1 S7 81.64(6) . 1_556 ?
S6 Ta1 S7 81.83(6) . 1_556 ?
S3 Ta1 S7 67.45(6) 1_656 1_556 ?
S1 Ta1 S7 84.31(6) 1_655 1_556 ?
S4 Ta1 S7 73.74(6) 1_556 1_556 ?
S2 Ta1 Cs2 58.75(5) . 1_655 ?
S5 Ta1 Cs2 145.56(5) . 1_655 ?
S6 Ta1 Cs2 153.99(5) . 1_655 ?
S3 Ta1 Cs2 52.81(5) 1_656 1_655 ?
S1 Ta1 Cs2 66.16(5) 1_655 1_655 ?
S4 Ta1 Cs2 83.00(5) 1_556 1_655 ?
S7 Ta1 Cs2 116.04(4) 1_556 1_655 ?
S2 Ta1 Cs1 51.84(5) . 2_656 ?
S5 Ta1 Cs1 54.26(5) . 2_656 ?
S6 Ta1 Cs1 66.69(5) . 2_656 ?
S3 Ta1 Cs1 156.87(5) 1_656 2_656 ?
S1 Ta1 Cs1 98.08(5) 1_655 2_656 ?
S4 Ta1 Cs1 129.72(5) 1_556 2_656 ?
S7 Ta1 Cs1 135.56(4) 1_556 2_656 ?
Cs2 Ta1 Cs1 105.066(13) 1_655 2_656 ?
S2 Ta1 Cs2 52.71(5) . 3_677 ?
S5 Ta1 Cs2 109.38(5) . 3_677 ?
S6 Ta1 Cs2 67.82(5) . 3_677 ?
S3 Ta1 Cs2 95.86(5) 1_656 3_677 ?
S1 Ta1 Cs2 148.53(5) 1_655 3_677 ?
S4 Ta1 Cs2 57.00(5) 1_556 3_677 ?
S7 Ta1 Cs2 123.08(4) 1_556 3_677 ?
Cs2 Ta1 Cs2 86.262(12) 1_655 3_677 ?
Cs1 Ta1 Cs2 73.821(11) 2_656 3_677 ?
S10 Ta2 S8 107.44(7) . 1_554 ?
S10 Ta2 S7 97.05(7) . . ?
S8 Ta2 S7 50.09(7) 1_554 . ?
S10 Ta2 S11 96.78(7) . . ?
S8 Ta2 S11 80.80(7) 1_554 . ?
S7 Ta2 S11 130.88(7) . . ?
S10 Ta2 S9 104.96(7) . . ?
S8 Ta2 S9 143.17(7) 1_554 . ?
S7 Ta2 S9 140.95(6) . . ?
S11 Ta2 S9 78.43(7) . . ?
S10 Ta2 S4 92.32(7) . . ?
S8 Ta2 S4 125.44(6) 1_554 . ?
S7 Ta2 S4 77.91(6) . . ?
S11 Ta2 S4 147.90(7) . . ?
S9 Ta2 S4 69.48(6) . . ?
S10 Ta2 S6 167.08(7) . 1_554 ?
S8 Ta2 S6 80.89(6) 1_554 1_554 ?
S7 Ta2 S6 80.58(6) . 1_554 ?
S11 Ta2 S6 94.27(6) . 1_554 ?
S9 Ta2 S6 70.77(6) . 1_554 ?
S4 Ta2 S6 74.77(6) . 1_554 ?
S10 Ta2 Cs3 58.34(6) . . ?
S8 Ta2 Cs3 54.60(5) 1_554 . ?
S7 Ta2 Cs3 81.28(5) . . ?
S11 Ta2 Cs3 66.97(5) . . ?
S9 Ta2 Cs3 137.76(5) . . ?
S4 Ta2 Cs3 141.34(5) . . ?
S6 Ta2 Cs3 133.02(4) 1_554 . ?
S10 Ta2 Cs3 58.95(6) . 2_655 ?
S8 Ta2 Cs3 164.25(5) 1_554 2_655 ?
S7 Ta2 Cs3 120.06(5) . 2_655 ?
S11 Ta2 Cs3 107.42(5) . 2_655 ?
S9 Ta2 Cs3 52.58(5) . 2_655 ?
S4 Ta2 Cs3 52.67(4) . 2_655 ?
S6 Ta2 Cs3 111.18(4) 1_554 2_655 ?
Cs3 Ta2 Cs3 115.444(9) . 2_655 ?
S11 As S1 110.61(9) . 4_675 ?
S11 As S9 90.33(8) . . ?
S1 As S9 98.01(8) 4_675 . ?
S11 As Cs1 176.17(6) . 4_575 ?
S1 As Cs1 72.70(6) 4_675 4_575 ?
S9 As Cs1 91.09(6) . 4_575 ?
S11 As Cs2 88.42(6) . 1_554 ?
S1 As Cs2 157.87(7) 4_675 1_554 ?
S9 As Cs2 69.78(5) . 1_554 ?
Cs1 As Cs2 88.73(2) 4_575 1_554 ?
As S1 Ta1 104.34(8) 4_576 1_455 ?
As S1 Cs3 101.75(7) 4_576 3_666 ?
Ta1 S1 Cs3 153.90(7) 1_455 3_666 ?
As S1 Cs1 72.97(6) 4_576 1_455 ?
Ta1 S1 Cs1 99.97(6) 1_455 1_455 ?
Cs3 S1 Cs1 88.26(5) 3_666 1_455 ?
As S1 Cs2 130.47(8) 4_576 . ?
Ta1 S1 Cs2 78.60(5) 1_455 . ?
Cs3 S1 Cs2 84.02(4) 3_666 . ?
Cs1 S1 Cs2 156.38(6) 1_455 . ?
Ta1 S2 Cs1 98.45(7) . 2_656 ?
Ta1 S2 Cs2 89.55(6) . 1_655 ?
Cs1 S2 Cs2 148.80(6) 2_656 1_655 ?
Ta1 S2 Cs2 98.15(6) . 3_677 ?
Cs1 S2 Cs2 97.40(5) 2_656 3_677 ?
Cs2 S2 Cs2 111.33(5) 1_655 3_677 ?
S4 S3 Ta1 65.66(8) 1_455 1_454 ?
S4 S3 Cs2 114.76(10) 1_455 1_554 ?
Ta1 S3 Cs2 91.28(6) 1_454 1_554 ?
S4 S3 Cs1 104.52(9) 1_455 3_666 ?
Ta1 S3 Cs1 127.76(7) 1_454 3_666 ?
Cs2 S3 Cs1 133.87(6) 1_554 3_666 ?
S3 S4 Ta1 64.98(7) 1_655 1_554 ?
S3 S4 Ta2 111.21(10) 1_655 . ?
Ta1 S4 Ta2 88.77(6) 1_554 . ?
S3 S4 Cs3 124.16(9) 1_655 2_655 ?
Ta1 S4 Cs3 169.85(8) 1_554 2_655 ?
Ta2 S4 Cs3 91.28(5) . 2_655 ?
S3 S4 Cs2 130.29(9) 1_655 3_676 ?
Ta1 S4 Cs2 89.49(5) 1_554 3_676 ?
Ta2 S4 Cs2 109.94(6) . 3_676 ?
Cs3 S4 Cs2 80.95(4) 2_655 3_676 ?
S6 S5 Ta1 65.23(7) . . ?
S6 S5 Cs3 80.99(8) . 3_666 ?
Ta1 S5 Cs3 136.92(7) . 3_666 ?
S6 S5 Cs1 88.92(9) . 2_656 ?
Ta1 S5 Cs1 92.11(6) . 2_656 ?
Cs3 S5 Cs1 114.08(6) 3_666 2_656 ?
S6 S5 Cs1 125.82(9) . . ?
Ta1 S5 Cs1 92.40(6) . . ?
Cs3 S5 Cs1 86.19(5) 3_666 . ?
Cs1 S5 Cs1 143.16(5) 2_656 . ?
S5 S6 Ta1 64.33(7) . . ?
S5 S6 Ta2 114.89(10) . 1_556 ?
Ta1 S6 Ta2 83.26(6) . 1_556 ?
S5 S6 Cs3 65.59(8) . 3_666 ?
Ta1 S6 Cs3 123.33(7) . 3_666 ?
Ta2 S6 Cs3 95.10(6) 1_556 3_666 ?
S5 S6 Cs2 133.00(9) . . ?
Ta1 S6 Cs2 152.16(8) . . ?
Ta2 S6 Cs2 101.99(5) 1_556 . ?
Cs3 S6 Cs2 83.78(4) 3_666 . ?
S5 S6 Cs1 60.54(7) . 2_656 ?
Ta1 S6 Cs1 79.96(5) . 2_656 ?
Ta2 S6 Cs1 162.78(6) 1_556 2_656 ?
Cs3 S6 Cs1 97.28(4) 3_666 2_656 ?
Cs2 S6 Cs1 91.23(4) . 2_656 ?
S8 S7 Ta2 64.46(8) 1_554 . ?
S8 S7 Ta1 116.20(10) 1_554 1_554 ?
Ta2 S7 Ta1 85.09(6) . 1_554 ?
S8 S7 Cs1 84.13(8) 1_554 1_554 ?
Ta2 S7 Cs1 146.40(7) . 1_554 ?
Ta1 S7 Cs1 99.44(5) 1_554 1_554 ?
S8 S7 Cs1 122.07(9) 1_554 3_766 ?
Ta2 S7 Cs1 99.01(6) . 3_766 ?
Ta1 S7 Cs1 116.91(6) 1_554 3_766 ?
Cs1 S7 Cs1 108.11(5) 1_554 3_766 ?
S7 S8 Ta2 65.46(8) 1_556 1_556 ?
S7 S8 Cs3 108.88(9) 1_556 1_556 ?
Ta2 S8 Cs3 90.47(6) 1_556 1_556 ?
S7 S8 Cs3 125.57(9) 1_556 3_666 ?
Ta2 S8 Cs3 111.42(7) 1_556 3_666 ?
Cs3 S8 Cs3 125.53(6) 1_556 3_666 ?
S7 S8 Cs1 64.31(7) 1_556 . ?
Ta2 S8 Cs1 128.39(7) 1_556 . ?
Cs3 S8 Cs1 116.23(6) 1_556 . ?
Cs3 S8 Cs1 88.79(4) 3_666 . ?
As S9 Ta2 90.84(7) . . ?
As S9 Cs2 144.33(8) . 3_676 ?
Ta2 S9 Cs2 123.64(7) . 3_676 ?
As S9 Cs3 102.62(7) . 2_655 ?
Ta2 S9 Cs3 92.57(6) . 2_655 ?
Cs2 S9 Cs3 86.09(5) 3_676 2_655 ?
As S9 Cs2 75.67(6) . 1_554 ?
Ta2 S9 Cs2 110.04(6) . 1_554 ?
Cs2 S9 Cs2 83.22(4) 3_676 1_554 ?
Cs3 S9 Cs2 157.28(6) 2_655 1_554 ?
Ta2 S10 Cs2 150.99(9) . 4_675 ?
Ta2 S10 Cs3 90.40(6) . . ?
Cs2 S10 Cs3 83.63(5) 4_675 . ?
Ta2 S10 Cs1 103.80(7) . 3_766 ?
Cs2 S10 Cs1 104.53(5) 4_675 3_766 ?
Cs3 S10 Cs1 89.74(5) . 3_766 ?
Ta2 S10 Cs3 91.15(7) . 2_655 ?
Cs2 S10 Cs3 87.21(4) 4_675 2_655 ?
Cs3 S10 Cs3 163.77(6) . 2_655 ?
Cs1 S10 Cs3 105.55(5) 3_766 2_655 ?
As S11 Ta2 92.30(8) . . ?
As S11 Cs1 95.93(7) . 3_666 ?
Ta2 S11 Cs1 162.15(8) . 3_666 ?
As S11 Cs3 134.15(8) . . ?
Ta2 S11 Cs3 77.80(5) . . ?
Cs1 S11 Cs3 85.12(5) 3_666 . ?

loop_
_geom_bond_atom_site_label_1
_geom_bond_atom_site_label_2
_geom_bond_distance
_geom_bond_site_symmetry_2
_geom_bond_publ_flag
Cs1 S2 3.518(2) 2_646 ?
Cs1 S7 3.565(2) 1_556 ?
Cs1 S5 3.594(2) 2_646 ?
Cs1 S3 3.627(2) 3_666 ?
Cs1 S7 3.634(2) 3_766 ?
Cs1 S10 3.649(2) 3_766 ?
Cs1 S11 3.685(2) 3_666 ?
Cs1 S1 3.795(2) 1_655 ?
Cs1 As 3.8008(10) 4_676 ?
Cs1 S8 3.936(2) . ?
Cs1 S5 4.120(2) . ?
Cs1 S6 4.127(2) 2_646 ?
Cs2 S3 3.362(2) 1_556 ?
Cs2 S9 3.430(2) 3_676 ?
Cs2 S10 3.493(2) 4_576 ?
Cs2 S2 3.607(2) 1_455 ?
Cs2 S2 3.623(2) 3_677 ?
Cs2 S9 3.750(2) 1_556 ?
Cs2 S6 3.770(2) . ?
Cs2 S4 3.781(2) 3_676 ?
Cs2 As 3.8723(10) 1_556 ?
Cs2 S1 3.936(2) . ?
Cs2 Ta1 4.2189(7) 1_455 ?
Cs2 Ta1 4.5081(7) 3_677 ?
Cs3 S8 3.467(2) 1_554 ?
Cs3 S5 3.468(2) 3_666 ?
Cs3 S8 3.492(2) 3_666 ?
Cs3 S9 3.519(2) 2_645 ?
Cs3 S4 3.5203(19) 2_645 ?
Cs3 S1 3.566(2) 3_666 ?
Cs3 S10 3.620(2) . ?
Cs3 S6 3.762(2) 3_666 ?
Cs3 S10 3.792(2) 2_645 ?
Cs3 S11 4.004(2) . ?
Cs3 Ta2 4.2530(7) . ?
Cs3 Ta2 4.4260(6) 2_645 ?
Ta1 S2 2.217(2) . ?
Ta1 S5 2.452(2) . ?
Ta1 S6 2.471(2) . ?
Ta1 S3 2.475(2) 1_656 ?
Ta1 S1 2.484(2) 1_655 ?
Ta1 S4 2.4886(18) 1_556 ?
Ta1 S7 2.802(2) 1_556 ?
Ta1 Cs2 4.2189(7) 1_655 ?
Ta1 Cs1 4.4251(6) 2_656 ?
Ta1 Cs2 4.5081(7) 3_677 ?
Ta2 S10 2.207(2) . ?
Ta2 S8 2.436(2) 1_554 ?
Ta2 S7 2.4558(19) . ?
Ta2 S11 2.510(2) . ?
Ta2 S9 2.532(2) . ?
Ta2 S4 2.605(2) . ?
Ta2 S6 2.8750(19) 1_554 ?
Ta2 Cs3 4.4260(6) 2_655 ?
As S11 2.229(2) . ?
As S1 2.242(2) 4_675 ?
As S9 2.266(2) . ?
As Cs1 3.8008(10) 4_575 ?
As Cs2 3.8723(10) 1_554 ?
S1 As 2.242(2) 4_576 ?
S1 Ta1 2.4836(19) 1_455 ?
S1 Cs3 3.566(2) 3_666 ?
S1 Cs1 3.795(2) 1_455 ?
S2 Cs1 3.518(2) 2_656 ?
S2 Cs2 3.607(2) 1_655 ?
S2 Cs2 3.623(2) 3_677 ?
S3 S4 2.073(3) 1_455 ?
S3 Ta1 2.475(2) 1_454 ?
S3 Cs2 3.362(2) 1_554 ?
S3 Cs1 3.626(2) 3_666 ?
S4 S3 2.073(3) 1_655 ?
S4 Ta1 2.4886(18) 1_554 ?
S4 Cs3 3.5203(19) 2_655 ?
S4 Cs2 3.781(2) 3_676 ?
S5 S6 2.098(3) . ?
S5 Cs3 3.468(2) 3_666 ?
S5 Cs1 3.594(2) 2_656 ?
S6 Ta2 2.8751(19) 1_556 ?
S6 Cs3 3.762(2) 3_666 ?
S6 Cs1 4.127(2) 2_656 ?
S7 S8 2.071(3) 1_554 ?
S7 Ta1 2.802(2) 1_554 ?
S7 Cs1 3.565(2) 1_554 ?
S7 Cs1 3.6340(19) 3_766 ?
S8 S7 2.071(3) 1_556 ?
S8 Ta2 2.436(2) 1_556 ?
S8 Cs3 3.467(2) 1_556 ?
S8 Cs3 3.492(2) 3_666 ?
S9 Cs2 3.430(2) 3_676 ?
S9 Cs3 3.519(2) 2_655 ?
S9 Cs2 3.750(2) 1_554 ?
S10 Cs2 3.493(2) 4_675 ?
S10 Cs1 3.649(2) 3_766 ?
S10 Cs3 3.792(2) 2_655 ?
S11 Cs1 3.685(2) 3_666 ?
